data_7046543
loop_
_publ_author_name
'Hao, Zhi-Min'
'Chao, Meng-Yao'
'Liu, Yan'
'Song, Ying-Lin'
'Yang, Junyi'
'Ding, lifeng'
'Zhang, Wen-Hua'
'Lang, Jian-Ping'

_publ_section_title
;
 Evaluating the component contribution to the nonlinear optical
 performances using stable [Ni4O4] cuboidal clusters as models
;
_journal_name_full 'Dalton Transactions'
_journal_paper_doi 10.1039/C8DT02080A
_journal_year 2018
_chemical_formula_moiety 'C28 H36 Br8 N4 Ni4 O8 [+ solvent]'
_chemical_formula_sum 'C28 H36 Br8 N4 Ni4 O8'
_chemical_formula_weight 1430.73
_space_group_crystal_system monoclinic
_space_group_IT_number 14
_space_group_name_Hall '-P 2ybc'
_space_group_name_H-M_alt 'P 1 21/c 1'
_symmetry_space_group_name_Hall '-P 2ybc'
_symmetry_space_group_name_H-M 'P 1 21/c 1'
_atom_sites_solution_hydrogens mixed
_audit_creation_method SHELXL-2016/6
_audit_update_record
;
2018-02-27 deposited with the CCDC.
2018-06-05 downloaded from the CCDC.
;
_cell_angle_alpha 90
_cell_angle_beta 94.966(6)
_cell_angle_gamma 90
_cell_formula_units_Z 4
_cell_length_a 12.204(3)
_cell_length_b 17.407(4)
_cell_length_c 24.119(5)
_cell_measurement_reflns_used 9444
_cell_measurement_temperature 173(2)
_cell_measurement_theta_max 28.30
_cell_measurement_theta_min 2.88
_cell_volume 5104(2)
_computing_cell_refinement 'Bruker D8 Quest'
_computing_data_collection 'Bruker D8 Quest'
_computing_data_reduction 'Bruker D8 Quest'
_computing_molecular_graphics 'SHELXL-2013 (Sheldrick, 2013)'
_computing_publication_material 'publCIF (Westrip, 2010)'
_computing_structure_refinement 'SHELXL-2016/6 (Sheldrick, 2016)'
_computing_structure_solution 'SHELXT 2014/5 (Sheldrick, 2014)'
_diffrn_ambient_temperature 173(2)
_diffrn_measured_fraction_theta_full 0.974
_diffrn_measured_fraction_theta_max 0.974
_diffrn_measurement_device_type 'Bruker D8 Quest'
_diffrn_measurement_method 'phi and omega scans'
_diffrn_radiation_type MoK\a
_diffrn_radiation_wavelength 0.71073
_diffrn_reflns_av_R_equivalents 0.1396
_diffrn_reflns_av_unetI/netI 0.0864
_diffrn_reflns_Laue_measured_fraction_full 0.974
_diffrn_reflns_Laue_measured_fraction_max 0.974
_diffrn_reflns_limit_h_max 16
_diffrn_reflns_limit_h_min -16
_diffrn_reflns_limit_k_max 23
_diffrn_reflns_limit_k_min -23
_diffrn_reflns_limit_l_max 32
_diffrn_reflns_limit_l_min -32
_diffrn_reflns_number 8795
_diffrn_reflns_point_group_measured_fraction_full 0.974
_diffrn_reflns_point_group_measured_fraction_max 0.974
_diffrn_reflns_theta_full 25.025
_diffrn_reflns_theta_max 25.025
_diffrn_reflns_theta_min 2.156
_diffrn_standards_decay_% 0
_diffrn_standards_interval_count 0
_diffrn_standards_interval_time 0
_diffrn_standards_number 0
_exptl_absorpt_coefficient_mu 7.754
_exptl_absorpt_correction_T_max 0.394
_exptl_absorpt_correction_T_min 0.231
_exptl_absorpt_correction_type multi-scan
_exptl_absorpt_process_details
;
 Sheldrick, G.M. SADABS (Program for Scaling and Correction of Area Detector
 Data), version 2008/1; University of G\"ottingen: G\"ottingen, Germany, 2008.
;
_exptl_crystal_colour green
_exptl_crystal_density_diffrn 1.862
_exptl_crystal_description block
_exptl_crystal_F_000 2752
_exptl_crystal_size_max 0.200
_exptl_crystal_size_mid 0.180
_exptl_crystal_size_min 0.120
_refine_diff_density_max 2.593
_refine_diff_density_min -2.008
_refine_diff_density_rms 0.252
_refine_ls_extinction_method none
_refine_ls_goodness_of_fit_ref 1.038
_refine_ls_hydrogen_treatment constr
_refine_ls_matrix_type full
_refine_ls_number_parameters 445
_refine_ls_number_reflns 8795
_refine_ls_number_restraints 0
_refine_ls_restrained_S_all 1.038
_refine_ls_R_factor_all 0.1357
_refine_ls_R_factor_gt 0.1003
_refine_ls_shift/su_max 0.000
_refine_ls_shift/su_mean 0.000
_refine_ls_structure_factor_coef Fsqd
_refine_ls_weighting_details 'w=1/[\s^2^(Fo^2^)+(0.0663P)^2^+228.0245P] where P=(Fo^2^+2Fc^2^)/3'
_refine_ls_weighting_scheme calc
_refine_ls_wR_factor_gt 0.2211
_refine_ls_wR_factor_ref 0.2347
_reflns_Friedel_coverage 0.000
_reflns_number_gt 6536
_reflns_number_total 8795
_reflns_threshold_expression 'I > 2\s(I)'
_cod_data_source_file c8dt02080a2.cif
_cod_data_source_block CPX5
_cod_original_cell_volume 5104.8(19)
_cod_database_code 7046543
_publcif_datablock.id {d0c52ae0-0485-4e86-9fe6-bfb4204fe055}

_shelx_shelxl_version_number 2016/6
_shelx_space_group_comment
;
The symmetry employed for this shelxl refinement is uniquely defined
by the following loop, which should always be used as a source of
symmetry information in preference to the above space-group names.
They are only intended as comments.
;
_shelx_estimated_absorpt_t_min 0.306
_shelx_estimated_absorpt_t_max 0.456

loop_
_space_group_symop_operation_xyz
'x, y, z'
'-x, y+1/2, -z+1/2'
'-x, -y, -z'
'x, -y-1/2, z-1/2'

loop_
_atom_site_label
_atom_site_type_symbol
_atom_site_fract_x
_atom_site_fract_y
_atom_site_fract_z
_atom_site_U_iso_or_equiv
_atom_site_adp_type
_atom_site_occupancy
_atom_site_site_symmetry_order
_atom_site_calc_flag
_atom_site_refinement_flags_posn
_atom_site_refinement_flags_adp
Ni1 Ni 0.20572(14) 0.34127(10) 0.13685(7) 0.0255(4) Uani 1 1 d . .
Ni2 Ni 0.25711(13) 0.16651(10) 0.11407(7) 0.0237(4) Uani 1 1 d . .
Ni3 Ni 0.18459(14) 0.27744(11) 0.01717(7) 0.0252(4) Uani 1 1 d . .
Ni4 Ni 0.01624(13) 0.22509(10) 0.10314(7) 0.0241(4) Uani 1 1 d . .
Br1 Br 0.28953(14) 0.46710(9) 0.11096(7) 0.0405(4) Uani 1 1 d . .
Br2 Br 0.21264(13) 0.03995(9) 0.15803(7) 0.0392(4) Uani 1 1 d . .
Br3 Br 0.29716(13) 0.21365(11) -0.05253(6) 0.0436(4) Uani 1 1 d . .
Br4 Br -0.12207(12) 0.29411(10) 0.15564(7) 0.0405(4) Uani 1 1 d . .
Br5 Br 0.57237(18) 0.40429(16) 0.30510(9) 0.0782(8) Uani 1 1 d . .
Br6 Br 0.61916(16) 0.09163(12) 0.28129(8) 0.0599(6) Uani 1 1 d . .
Br7 Br -0.10231(19) 0.25263(16) -0.19046(9) 0.0793(8) Uani 1 1 d . .
Br8 Br -0.40925(13) 0.19039(12) -0.03180(8) 0.0543(5) Uani 1 1 d . .
O1 O 0.1547(7) 0.2346(5) 0.1588(4) 0.026(2) Uani 1 1 d . .
O2 O 0.2964(7) 0.2725(5) 0.0852(4) 0.024(2) Uani 1 1 d . .
O3 O 0.0864(7) 0.3259(5) 0.0716(4) 0.025(2) Uani 1 1 d . .
O4 O 0.1286(7) 0.1776(5) 0.0544(4) 0.023(2) Uani 1 1 d . .
O5 O 0.0870(11) 0.3980(8) 0.1804(6) 0.063(3) Uani 1 1 d . .
H1O5 H 0.031642 0.370693 0.173843 0.075 Uiso 1 1 d R U
O6 O 0.3408(10) 0.1084(7) 0.0543(5) 0.054(3) Uani 1 1 d . .
H1O6 H 0.329495 0.135902 0.026258 0.064 Uiso 1 1 d R U
O7 O 0.2522(10) 0.3838(7) -0.0043(5) 0.056(3) Uani 1 1 d . .
H1O7 H 0.262170 0.405882 0.026195 0.067 Uiso 1 1 d R U
O8 O -0.0206(10) 0.1186(7) 0.1384(6) 0.060(3) Uani 1 1 d . .
H1O8 H 0.040655 0.097895 0.143572 0.072 Uiso 1 1 d R U
N1 N 0.3006(9) 0.3249(6) 0.2107(4) 0.022(2) Uani 1 1 d . .
N2 N 0.4077(9) 0.1833(7) 0.1575(5) 0.027(3) Uani 1 1 d . .
N3 N 0.0481(10) 0.3003(7) -0.0361(5) 0.034(3) Uani 1 1 d . .
N4 N -0.0894(9) 0.1891(7) 0.0348(5) 0.025(3) Uani 1 1 d . .
C1 C 0.1601(12) 0.2301(9) 0.2174(6) 0.031(3) Uani 1 1 d . .
H1A H 0.161819 0.175588 0.229099 0.037 Uiso 1 1 calc R U
H1B H 0.094004 0.254335 0.230854 0.037 Uiso 1 1 calc R U
C2 C 0.2594(12) 0.2695(9) 0.2417(6) 0.031(3) Uani 1 1 d . .
C3 C 0.3129(14) 0.2527(10) 0.2947(6) 0.041(4) Uani 1 1 d . .
H3 H 0.286125 0.212430 0.316419 0.049 Uiso 1 1 calc R U
C4 C 0.4033(14) 0.2942(11) 0.3149(7) 0.049(5) Uani 1 1 d . .
H4 H 0.436414 0.285856 0.351524 0.059 Uiso 1 1 calc R U
C5 C 0.4433(14) 0.3466(12) 0.2817(7) 0.052(5) Uani 1 1 d . .
C6 C 0.3910(12) 0.3646(9) 0.2306(6) 0.031(3) Uani 1 1 d . .
H6 H 0.418303 0.404985 0.209142 0.037 Uiso 1 1 calc R U
C7 C 0.4106(11) 0.2804(10) 0.0864(6) 0.035(4) Uani 1 1 d . .
H7A H 0.430325 0.335510 0.089636 0.042 Uiso 1 1 calc R U
H7B H 0.435841 0.260886 0.051112 0.042 Uiso 1 1 calc R U
C8 C 0.4676(12) 0.2373(9) 0.1342(6) 0.028(3) Uani 1 1 d . .
C9 C 0.5752(12) 0.2506(8) 0.1533(6) 0.029(4) Uani 1 1 d . .
H9 H 0.616438 0.288252 0.135582 0.034 Uiso 1 1 calc R U
C10 C 0.6245(13) 0.2093(11) 0.1983(7) 0.048(5) Uani 1 1 d . .
H10 H 0.698267 0.218847 0.212620 0.058 Uiso 1 1 calc R U
C11 C 0.5601(12) 0.1532(9) 0.2214(6) 0.031(3) Uani 1 1 d . .
C12 C 0.4541(12) 0.1417(9) 0.2005(6) 0.031(3) Uani 1 1 d . .
H12 H 0.411610 0.103371 0.216745 0.038 Uiso 1 1 calc R U
C13 C 0.0151(12) 0.3802(8) 0.0436(6) 0.032(3) Uani 1 1 d . .
H13A H 0.053009 0.430317 0.042100 0.038 Uiso 1 1 calc R U
H13B H -0.050844 0.387218 0.064244 0.038 Uiso 1 1 calc R U
C14 C -0.0186(12) 0.3529(8) -0.0141(6) 0.027(3) Uani 1 1 d . .
C15 C -0.1120(13) 0.3792(9) -0.0450(7) 0.044(4) Uani 1 1 d . .
H15 H -0.156401 0.417716 -0.030294 0.053 Uiso 1 1 calc R U
C16 C -0.1407(15) 0.3489(14) -0.0982(7) 0.064(6) Uani 1 1 d . .
H16 H -0.206818 0.363700 -0.119199 0.077 Uiso 1 1 calc R U
C17 C -0.0706(13) 0.2975(11) -0.1186(7) 0.047(5) Uani 1 1 d . .
C18 C 0.0217(13) 0.2752(10) -0.0873(7) 0.040(4) Uani 1 1 d . .
H18 H 0.069748 0.239837 -0.102954 0.048 Uiso 1 1 calc R U
C19 C 0.0784(11) 0.1200(8) 0.0206(7) 0.030(3) Uani 1 1 d . .
H19A H 0.083988 0.070464 0.040746 0.037 Uiso 1 1 calc R U
H19B H 0.117843 0.114715 -0.013401 0.037 Uiso 1 1 calc R U
C20 C -0.0408(11) 0.1374(7) 0.0041(6) 0.024(3) Uani 1 1 d . .
C21 C -0.0975(12) 0.1019(8) -0.0416(7) 0.034(4) Uani 1 1 d . .
H21 H -0.061335 0.067258 -0.064340 0.041 Uiso 1 1 calc R U
C22 C -0.2080(12) 0.1187(9) -0.0528(7) 0.041(4) Uani 1 1 d . .
H22 H -0.249923 0.095018 -0.083170 0.049 Uiso 1 1 calc R U
C23 C -0.2557(12) 0.1704(9) -0.0193(7) 0.037(4) Uani 1 1 d . .
C24 C -0.1931(11) 0.2047(8) 0.0236(6) 0.029(3) Uani 1 1 d . .
H24 H -0.226621 0.241273 0.045917 0.035 Uiso 1 1 calc R U
C25 C 0.0908(16) 0.4548(12) 0.2213(9) 0.063(3) Uani 1 1 d . .
H25A H 0.015995 0.465933 0.230956 0.094 Uiso 1 1 calc R U
H25B H 0.135469 0.436881 0.254505 0.094 Uiso 1 1 calc R U
H25C H 0.123415 0.501617 0.207257 0.094 Uiso 1 1 calc R U
C26 C 0.4193(15) 0.0514(11) 0.0585(8) 0.054(3) Uani 1 1 d . .
H26A H 0.439808 0.038051 0.021332 0.080 Uiso 1 1 calc R U
H26B H 0.484394 0.069573 0.081421 0.080 Uiso 1 1 calc R U
H26C H 0.389557 0.005853 0.075883 0.080 Uiso 1 1 calc R U
C27 C 0.2206(16) 0.4291(12) -0.0529(7) 0.056(3) Uani 1 1 d . .
H27A H 0.265556 0.475785 -0.052311 0.084 Uiso 1 1 calc R U
H27B H 0.231712 0.399250 -0.086355 0.084 Uiso 1 1 calc R U
H27C H 0.142796 0.443257 -0.053040 0.084 Uiso 1 1 calc R U
C28 C -0.0958(15) 0.0940(11) 0.1711(9) 0.060(3) Uani 1 1 d . .
H28A H -0.085254 0.039009 0.178355 0.090 Uiso 1 1 calc R U
H28B H -0.088017 0.122248 0.206367 0.090 Uiso 1 1 calc R U
H28C H -0.169502 0.102706 0.152634 0.090 Uiso 1 1 calc R U

loop_
_atom_site_aniso_label
_atom_site_aniso_U_11
_atom_site_aniso_U_22
_atom_site_aniso_U_33
_atom_site_aniso_U_23
_atom_site_aniso_U_13
_atom_site_aniso_U_12
Ni1 0.0268(10) 0.0248(9) 0.0238(9) -0.0019(7) -0.0041(7) -0.0015(7)
Ni2 0.0185(9) 0.0237(9) 0.0275(10) 0.0013(7) -0.0055(7) 0.0020(7)
Ni3 0.0199(9) 0.0350(10) 0.0201(9) 0.0025(8) -0.0016(7) 0.0023(8)
Ni4 0.0176(9) 0.0302(10) 0.0238(9) -0.0004(8) -0.0018(7) -0.0006(7)
Br1 0.0505(10) 0.0267(8) 0.0421(9) 0.0033(7) -0.0091(7) -0.0091(7)
Br2 0.0374(9) 0.0291(8) 0.0492(10) 0.0044(7) -0.0064(7) 0.0010(6)
Br3 0.0349(9) 0.0686(12) 0.0278(8) -0.0015(8) 0.0056(7) 0.0117(8)
Br4 0.0256(8) 0.0568(10) 0.0396(9) -0.0123(8) 0.0053(7) -0.0010(7)
Br5 0.0612(13) 0.116(2) 0.0515(12) 0.0109(12) -0.0289(10) -0.0443(13)
Br6 0.0535(11) 0.0633(12) 0.0564(12) 0.0204(9) -0.0319(9) -0.0023(9)
Br7 0.0600(14) 0.135(2) 0.0382(11) -0.0235(12) -0.0216(10) 0.0212(13)
Br8 0.0266(9) 0.0753(13) 0.0582(12) -0.0162(10) -0.0122(8) 0.0050(8)
O1 0.023(5) 0.032(5) 0.022(5) -0.004(4) -0.005(4) 0.004(4)
O2 0.018(5) 0.035(5) 0.018(5) 0.006(4) -0.004(4) -0.007(4)
O3 0.026(5) 0.028(5) 0.020(5) 0.005(4) 0.001(4) 0.007(4)
O4 0.017(5) 0.017(5) 0.032(5) 0.000(4) -0.008(4) 0.003(4)
O5 0.053(6) 0.060(7) 0.075(8) -0.038(6) 0.007(6) -0.008(5)
O6 0.057(6) 0.054(6) 0.050(6) -0.001(5) 0.007(5) 0.033(5)
O7 0.062(7) 0.062(7) 0.043(6) 0.003(5) 0.001(5) -0.015(5)
O8 0.052(6) 0.045(6) 0.085(8) 0.027(6) 0.018(6) -0.003(5)
N1 0.021(6) 0.028(6) 0.019(6) 0.006(5) 0.006(5) -0.007(5)
N2 0.016(6) 0.037(7) 0.026(6) 0.004(5) -0.007(5) -0.006(5)
N3 0.031(7) 0.044(8) 0.026(7) 0.007(6) -0.001(5) 0.002(6)
N4 0.017(6) 0.035(7) 0.024(6) 0.002(5) 0.004(5) -0.006(5)
C1 0.037(9) 0.030(8) 0.026(8) 0.007(7) -0.001(6) -0.001(7)
C2 0.030(8) 0.043(9) 0.019(7) 0.004(7) -0.008(6) -0.003(7)
C3 0.044(11) 0.060(12) 0.018(8) 0.001(7) 0.001(7) -0.009(8)
C4 0.049(11) 0.066(12) 0.029(9) 0.006(9) -0.009(8) -0.012(9)
C5 0.040(10) 0.085(14) 0.028(9) 0.000(9) -0.007(7) -0.006(9)
C6 0.034(8) 0.037(8) 0.021(8) 0.007(6) 0.005(6) -0.015(7)
C7 0.015(7) 0.059(11) 0.030(8) 0.018(8) 0.000(6) 0.007(7)
C8 0.023(8) 0.040(8) 0.019(7) -0.002(6) -0.004(6) 0.005(6)
C9 0.026(9) 0.039(9) 0.019(8) 0.006(6) -0.003(6) -0.002(6)
C10 0.033(9) 0.063(12) 0.044(10) 0.007(9) -0.027(8) 0.002(8)
C11 0.035(8) 0.034(8) 0.024(8) -0.001(6) -0.003(6) 0.008(7)
C12 0.026(8) 0.036(8) 0.031(8) 0.003(7) -0.004(6) 0.000(6)
C13 0.035(8) 0.019(7) 0.039(9) 0.000(6) -0.004(7) 0.009(6)
C14 0.032(8) 0.024(7) 0.023(8) 0.013(6) -0.005(6) 0.001(6)
C15 0.037(9) 0.033(9) 0.062(12) -0.016(8) -0.009(8) 0.023(7)
C16 0.040(11) 0.116(18) 0.033(10) 0.015(11) -0.013(8) 0.013(11)
C17 0.026(9) 0.069(12) 0.041(10) 0.000(9) -0.024(7) 0.007(8)
C18 0.041(9) 0.039(9) 0.039(10) -0.006(8) 0.003(7) -0.006(8)
C19 0.024(7) 0.021(7) 0.045(9) -0.007(6) -0.005(6) -0.006(6)
C20 0.031(8) 0.004(6) 0.035(8) -0.008(5) -0.005(6) 0.000(5)
C21 0.028(8) 0.026(8) 0.049(10) -0.013(7) 0.008(7) -0.002(6)
C22 0.029(9) 0.042(10) 0.051(10) -0.015(8) 0.001(7) 0.001(7)
C23 0.023(8) 0.039(9) 0.048(10) 0.005(8) -0.004(7) 0.000(7)
C24 0.022(7) 0.033(8) 0.032(8) -0.016(6) -0.001(6) 0.004(6)
C25 0.053(6) 0.060(7) 0.075(8) -0.038(6) 0.007(6) -0.008(5)
C26 0.057(6) 0.054(6) 0.050(6) -0.001(5) 0.007(5) 0.033(5)
C27 0.062(7) 0.062(7) 0.043(6) 0.003(5) 0.001(5) -0.015(5)
C28 0.052(6) 0.045(6) 0.085(8) 0.027(6) 0.018(6) -0.003(5)

loop_
_atom_type_symbol
_atom_type_description
_atom_type_scat_dispersion_real
_atom_type_scat_dispersion_imag
_atom_type_scat_source
C C 0.0033 0.0016 'International Tables Vol C Tables 4.2.6.8 and 6.1.1.4'
H H 0.0000 0.0000 'International Tables Vol C Tables 4.2.6.8 and 6.1.1.4'
Br Br -0.2901 2.4595 'International Tables Vol C Tables 4.2.6.8 and 6.1.1.4'
N N 0.0061 0.0033 'International Tables Vol C Tables 4.2.6.8 and 6.1.1.4'
O O 0.0106 0.0060 'International Tables Vol C Tables 4.2.6.8 and 6.1.1.4'
Ni Ni 0.3393 1.1124 'International Tables Vol C Tables 4.2.6.8 and 6.1.1.4'

loop_
_geom_angle_atom_site_label_1
_geom_angle_atom_site_label_2
_geom_angle_atom_site_label_3
_geom_angle
O1 Ni1 N1 79.1(4)
O1 Ni1 O3 82.5(4)
N1 Ni1 O3 161.3(4)
O1 Ni1 O5 93.4(5)
N1 Ni1 O5 89.6(5)
O3 Ni1 O5 88.3(4)
O1 Ni1 O2 79.9(4)
N1 Ni1 O2 98.5(4)
O3 Ni1 O2 81.2(3)
O5 Ni1 O2 168.2(4)
O1 Ni1 Br1 173.8(3)
N1 Ni1 Br1 97.2(3)
O3 Ni1 Br1 101.4(3)
O5 Ni1 Br1 91.6(4)
O2 Ni1 Br1 95.9(3)
O4 Ni2 O2 82.1(3)
O4 Ni2 N2 160.5(4)
O2 Ni2 N2 79.6(4)
O4 Ni2 O1 81.5(3)
O2 Ni2 O1 80.3(4)
N2 Ni2 O1 101.8(4)
O4 Ni2 O6 87.2(4)
O2 Ni2 O6 93.4(5)
N2 Ni2 O6 87.2(5)
O1 Ni2 O6 167.7(4)
O4 Ni2 Br2 101.5(3)
O2 Ni2 Br2 175.1(3)
N2 Ni2 Br2 97.2(3)
O1 Ni2 Br2 96.8(3)
O6 Ni2 Br2 90.2(4)
O3 Ni3 O2 83.6(4)
O3 Ni3 N3 80.3(4)
O2 Ni3 N3 163.8(5)
O3 Ni3 O4 80.5(4)
O2 Ni3 O4 80.8(3)
N3 Ni3 O4 98.7(4)
O3 Ni3 O7 93.4(5)
O2 Ni3 O7 89.2(4)
N3 Ni3 O7 89.4(5)
O4 Ni3 O7 168.8(4)
O3 Ni3 Br3 176.9(3)
O2 Ni3 Br3 98.8(3)
N3 Ni3 Br3 97.4(4)
O4 Ni3 Br3 97.9(3)
O7 Ni3 Br3 88.6(4)
O4 Ni4 O1 81.7(3)
O4 Ni4 N4 80.0(4)
O1 Ni4 N4 160.7(4)
O4 Ni4 O8 93.1(4)
O1 Ni4 O8 90.0(5)
N4 Ni4 O8 85.1(5)
O4 Ni4 O3 79.5(3)
O1 Ni4 O3 80.5(4)
N4 Ni4 O3 101.8(4)
O8 Ni4 O3 168.6(4)
O4 Ni4 Br4 174.1(3)
O1 Ni4 Br4 100.5(3)
N4 Ni4 Br4 98.3(3)
O8 Ni4 Br4 92.4(4)
O3 Ni4 Br4 95.5(3)
C1 O1 Ni1 108.7(8)
C1 O1 Ni4 127.5(8)
Ni1 O1 Ni4 98.9(4)
C1 O1 Ni2 120.5(8)
Ni1 O1 Ni2 99.9(4)
Ni4 O1 Ni2 96.4(4)
C7 O2 Ni3 127.4(8)
C7 O2 Ni2 110.2(8)
Ni3 O2 Ni2 98.7(4)
C7 O2 Ni1 120.3(9)
Ni3 O2 Ni1 95.9(4)
Ni2 O2 Ni1 99.2(4)
C13 O3 Ni3 110.0(8)
C13 O3 Ni1 129.7(8)
Ni3 O3 Ni1 97.5(4)
C13 O3 Ni4 118.2(8)
Ni3 O3 Ni4 99.6(4)
Ni1 O3 Ni4 96.5(4)
C19 O4 Ni2 127.8(8)
C19 O4 Ni4 109.9(8)
Ni2 O4 Ni4 98.3(4)
C19 O4 Ni3 119.1(9)
Ni2 O4 Ni3 97.0(4)
Ni4 O4 Ni3 99.8(4)
C25 O5 Ni1 134.7(12)
C25 O5 H1O5 121.1
Ni1 O5 H1O5 102.8
C26 O6 Ni2 132.3(11)
C26 O6 H1O6 122.8
Ni2 O6 H1O6 103.1
C27 O7 Ni3 126.8(11)
C27 O7 H1O7 118.4
Ni3 O7 H1O7 102.7
C28 O8 Ni4 134.8(12)
C28 O8 H1O8 115.4
Ni4 O8 H1O8 102.9
C2 N1 C6 120.1(11)
C2 N1 Ni1 111.8(8)
C6 N1 Ni1 128.0(9)
C8 N2 C12 119.3(11)
C8 N2 Ni2 112.4(8)
C12 N2 Ni2 127.8(10)
C18 N3 C14 118.7(13)
C18 N3 Ni3 129.7(11)
C14 N3 Ni3 111.5(9)
C24 N4 C20 119.7(12)
C24 N4 Ni4 128.5(10)
C20 N4 Ni4 111.4(8)
O1 C1 C2 109.9(12)
O1 C1 H1A 109.7
C2 C1 H1A 109.7
O1 C1 H1B 109.7
C2 C1 H1B 109.7
H1A C1 H1B 108.2
N1 C2 C3 119.1(13)
N1 C2 C1 116.6(12)
C3 C2 C1 124.4(14)
C4 C3 C2 120.4(16)
C4 C3 H3 119.8
C2 C3 H3 119.8
C5 C4 C3 118.1(15)
C5 C4 H4 121.0
C3 C4 H4 121.0
C4 C5 C6 121.9(16)
C4 C5 Br5 121.1(12)
C6 C5 Br5 116.9(14)
N1 C6 C5 120.2(14)
N1 C6 H6 119.9
C5 C6 H6 119.9
O2 C7 C8 111.2(12)
O2 C7 H7A 109.4
C8 C7 H7A 109.4
O2 C7 H7B 109.4
C8 C7 H7B 109.4
H7A C7 H7B 108.0
N2 C8 C9 121.2(13)
N2 C8 C7 116.1(12)
C9 C8 C7 122.7(14)
C8 C9 C10 120.7(15)
C8 C9 H9 119.7
C10 C9 H9 119.7
C11 C10 C9 116.7(14)
C11 C10 H10 121.6
C9 C10 H10 121.6
C12 C11 C10 120.3(13)
C12 C11 Br6 119.1(12)
C10 C11 Br6 120.6(11)
N2 C12 C11 121.8(14)
N2 C12 H12 119.1
C11 C12 H12 119.1
O3 C13 C14 109.9(11)
O3 C13 H13A 109.7
C14 C13 H13A 109.7
O3 C13 H13B 109.7
C14 C13 H13B 109.7
H13A C13 H13B 108.2
N3 C14 C15 120.3(13)
N3 C14 C13 116.7(11)
C15 C14 C13 123.0(14)
C14 C15 C16 119.8(15)
C14 C15 H15 120.1
C16 C15 H15 120.1
C17 C16 C15 117.5(15)
C17 C16 H16 121.2
C15 C16 H16 121.2
C18 C17 C16 120.4(16)
C18 C17 Br7 118.7(14)
C16 C17 Br7 120.8(11)
N3 C18 C17 123.2(16)
N3 C18 H18 118.4
C17 C18 H18 118.4
O4 C19 C20 112.0(11)
O4 C19 H19A 109.2
C20 C19 H19A 109.2
O4 C19 H19B 109.2
C20 C19 H19B 109.2
H19A C19 H19B 107.9
N4 C20 C21 121.5(12)
N4 C20 C19 117.0(11)
C21 C20 C19 121.5(12)
C22 C21 C20 118.1(14)
C22 C21 H21 121.0
C20 C21 H21 121.0
C23 C22 C21 118.6(14)
C23 C22 H22 120.7
C21 C22 H22 120.7
C24 C23 C22 119.6(14)
C24 C23 Br8 121.2(12)
C22 C23 Br8 119.2(11)
N4 C24 C23 122.5(13)
N4 C24 H24 118.8
C23 C24 H24 118.8
O5 C25 H25A 109.5
O5 C25 H25B 109.5
H25A C25 H25B 109.5
O5 C25 H25C 109.5
H25A C25 H25C 109.5
H25B C25 H25C 109.5
O6 C26 H26A 109.5
O6 C26 H26B 109.5
H26A C26 H26B 109.5
O6 C26 H26C 109.5
H26A C26 H26C 109.5
H26B C26 H26C 109.5
O7 C27 H27A 109.5
O7 C27 H27B 109.5
H27A C27 H27B 109.5
O7 C27 H27C 109.5
H27A C27 H27C 109.5
H27B C27 H27C 109.5
O8 C28 H28A 109.5
O8 C28 H28B 109.5
H28A C28 H28B 109.5
O8 C28 H28C 109.5
H28A C28 H28C 109.5
H28B C28 H28C 109.5

loop_
_geom_bond_atom_site_label_1
_geom_bond_atom_site_label_2
_geom_bond_distance
Ni1 O1 2.043(10)
Ni1 N1 2.058(11)
Ni1 O3 2.067(9)
Ni1 O5 2.107(12)
Ni1 O2 2.109(10)
Ni1 Br1 2.519(2)
Ni2 O4 2.044(8)
Ni2 O2 2.044(9)
Ni2 N2 2.055(10)
Ni2 O1 2.088(9)
Ni2 O6 2.097(11)
Ni2 Br2 2.524(2)
Ni3 O3 2.035(9)
Ni3 O2 2.043(8)
Ni3 N3 2.052(12)
Ni3 O4 2.097(9)
Ni3 O7 2.109(12)
Ni3 Br3 2.519(2)
Ni4 O4 2.055(9)
Ni4 O1 2.072(9)
Ni4 N4 2.098(11)
Ni4 O8 2.104(11)
Ni4 O3 2.122(9)
Ni4 Br4 2.503(2)
Br5 C5 1.912(18)
Br6 C11 1.891(14)
Br7 C17 1.911(17)
Br8 C23 1.905(14)
O1 C1 1.411(17)
O2 C7 1.399(16)
O3 C13 1.415(15)
O4 C19 1.401(15)
O5 C25 1.40(2)
O5 H1O5 0.8301
O6 C26 1.378(19)
O6 H1O6 0.8300
O7 C27 1.44(2)
O7 H1O7 0.8300
O8 C28 1.33(2)
O8 H1O8 0.8300
N1 C2 1.344(18)
N1 C6 1.354(17)
N2 C8 1.343(19)
N2 C12 1.350(18)
N3 C18 1.32(2)
N3 C14 1.363(19)
N4 C24 1.299(17)
N4 C20 1.337(17)
C1 C2 1.47(2)
C1 H1A 0.9900
C1 H1B 0.9900
C2 C3 1.41(2)
C3 C4 1.37(2)
C3 H3 0.9500
C4 C5 1.33(3)
C4 H4 0.9500
C5 C6 1.37(2)
C6 H6 0.9500
C7 C8 1.496(18)
C7 H7A 0.9900
C7 H7B 0.9900
C8 C9 1.37(2)
C9 C10 1.40(2)
C9 H9 0.9500
C10 C11 1.40(2)
C10 H10 0.9500
C11 C12 1.36(2)
C12 H12 0.9500
C13 C14 1.49(2)
C13 H13A 0.9900
C13 H13B 0.9900
C14 C15 1.385(19)
C15 C16 1.40(2)
C15 H15 0.9500
C16 C17 1.36(3)
C16 H16 0.9500
C17 C18 1.36(2)
C18 H18 0.9500
C19 C20 1.505(19)
C19 H19A 0.9900
C19 H19B 0.9900
C20 C21 1.393(19)
C21 C22 1.38(2)
C21 H21 0.9500
C22 C23 1.37(2)
C22 H22 0.9500
C23 C24 1.37(2)
C24 H24 0.9500
C25 H25A 0.9800
C25 H25B 0.9800
C25 H25C 0.9800
C26 H26A 0.9800
C26 H26B 0.9800
C26 H26C 0.9800
C27 H27A 0.9800
C27 H27B 0.9800
C27 H27C 0.9800
C28 H28A 0.9800
C28 H28B 0.9800
C28 H28C 0.9800

loop_
_geom_hbond_atom_site_label_D
_geom_hbond_atom_site_label_H
_geom_hbond_atom_site_label_A
_geom_hbond_distance_DH
_geom_hbond_distance_HA
_geom_hbond_distance_DA
_geom_hbond_angle_DHA
O5 H1O5 Br4 0.83 2.31 3.142(13) 179.7
O6 H1O6 Br3 0.83 2.34 3.168(12) 179.7
O7 H1O7 Br1 0.83 2.30 3.134(13) 179.9
O8 H1O8 Br2 0.83 2.33 3.158(13) 179.9
